data_7717088
loop_
_publ_author_name
'Mikata, Yuji'
'Akedo, Miyu'
'Hamamoto, Erina'
'Yoshida, Shoko'
'Shoji, Sunao'
'Ohsedo, Yutaka'
'Matsuo, Takashi'
'Storr, Tim'
'Funahashi, Yasuhiro'

_publ_section_title
;
 Structural and electrochemical properties of mononuclear copper(II)
 complexes with pentadentate ethylenediamine-based ligands with
 pyridine/quinoline/isoquinoline/quinoxaline binding sites.
;
_journal_issue 40
_journal_name_full 'Dalton transactions (Cambridge, England : 2003)'
_journal_page_first 16716
_journal_page_last 16732
_journal_paper_doi 10.1039/d4dt02363c
_journal_volume 53
_journal_year 2024
_chemical_formula_moiety 'C39 H35 Cu N5, 2(Cl O4), 1.25(C2 H3 N)'
_chemical_formula_sum 'C41.5 H38.75 Cl2 Cu N6.25 O8'
_chemical_formula_weight 887.48
_space_group_crystal_system triclinic
_space_group_IT_number 2
_space_group_name_Hall '-P 1'
_space_group_name_H-M_alt 'P -1'
_atom_sites_solution_hydrogens geom
_audit_creation_date 2024-08-08
_audit_creation_method
;
Olex2 1.5
(compiled 2024.02.16 svn.r378c4104 for OlexSys, GUI svn.r6928)
;
_audit_update_record
;
2024-08-08 deposited with the CCDC.	2024-09-24 downloaded from the CCDC.
;
_cell_angle_alpha 76.205(10)
_cell_angle_beta 86.332(9)
_cell_angle_gamma 87.694(8)
_cell_formula_units_Z 4
_cell_length_a 13.425(6)
_cell_length_b 15.738(7)
_cell_length_c 19.413(8)
_cell_measurement_reflns_used 8210
_cell_measurement_temperature 153
_cell_measurement_theta_max 30.50
_cell_measurement_theta_min 2.60
_cell_volume 3974(3)
_computing_cell_refinement 'CrystalClear-SM Expert 2.0 r16'
_computing_data_collection 'CrystalClear-SM Expert 2.0 r16 (Rigaku, 2014)'
_computing_data_reduction 'CrystalClear-SM Expert 2.0 r16'
_computing_molecular_graphics 'Olex2 1.5 (Dolomanov et al., 2009)'
_computing_publication_material 'Olex2 1.5 (Dolomanov et al., 2009)'
_computing_structure_refinement 'SHELXL 2019/3 (Sheldrick, 2015)'
_computing_structure_solution 'Il Milione (Burla, et al., 2007)'
_diffrn_ambient_temperature 153.15
_diffrn_detector_area_resol_mean 7.111
_diffrn_measured_fraction_theta_full 0.980
_diffrn_measured_fraction_theta_max 0.976
_diffrn_measurement_device_type 'Rigaku Saturn724'
_diffrn_measurement_method \w
_diffrn_radiation_type MoK\a
_diffrn_radiation_wavelength 0.71075
_diffrn_reflns_av_R_equivalents 0.0474
_diffrn_reflns_av_unetI/netI 0.0637
_diffrn_reflns_Laue_measured_fraction_full 0.980
_diffrn_reflns_Laue_measured_fraction_max 0.976
_diffrn_reflns_limit_h_max 17
_diffrn_reflns_limit_h_min -17
_diffrn_reflns_limit_k_max 20
_diffrn_reflns_limit_k_min -20
_diffrn_reflns_limit_l_max 25
_diffrn_reflns_limit_l_min -25
_diffrn_reflns_number 40334
_diffrn_reflns_point_group_measured_fraction_full 0.980
_diffrn_reflns_point_group_measured_fraction_max 0.976
_diffrn_reflns_theta_full 25.242
_diffrn_reflns_theta_max 27.500
_diffrn_reflns_theta_min 2.421
_exptl_absorpt_coefficient_mu 0.747
_exptl_absorpt_correction_T_max 0.963
_exptl_absorpt_correction_T_min 0.805
_exptl_absorpt_correction_type multi-scan
_exptl_absorpt_process_details 'REQAB (Rigaku, 1998)'
_exptl_crystal_colour blue
_exptl_crystal_colour_primary blue
_exptl_crystal_density_diffrn 1.483
_exptl_crystal_density_method 'not measured'
_exptl_crystal_description prism
_exptl_crystal_F_000 1834
_exptl_crystal_size_max 0.2
_exptl_crystal_size_mid 0.1
_exptl_crystal_size_min 0.05
_refine_diff_density_max 1.296
_refine_diff_density_min -0.603
_refine_diff_density_rms 0.109
_refine_ls_extinction_method none
_refine_ls_goodness_of_fit_ref 1.040
_refine_ls_hydrogen_treatment constr
_refine_ls_matrix_type full
_refine_ls_number_parameters 1187
_refine_ls_number_reflns 17833
_refine_ls_number_restraints 565
_refine_ls_restrained_S_all 1.073
_refine_ls_R_factor_all 0.1015
_refine_ls_R_factor_gt 0.0635
_refine_ls_shift/su_max 0.001
_refine_ls_shift/su_mean 0.000
_refine_ls_structure_factor_coef Fsqd
_refine_ls_weighting_details 'w=1/[\s^2^(Fo^2^)+(0.1170P)^2^] where P=(Fo^2^+2Fc^2^)/3'
_refine_ls_weighting_scheme calc
_refine_ls_wR_factor_gt 0.1621
_refine_ls_wR_factor_ref 0.2045
_reflns_Friedel_coverage 0.000
_reflns_number_gt 11046
_reflns_number_total 17833
_reflns_threshold_expression 'I > 2\s(I)'
_cod_data_source_file d4dt02363c2.cif
_cod_data_source_block 3isobntqen-cu(clo4)2-210604
_cod_depositor_comments 'Adding full bibliography for 7717077--7717088.cif.'
_cod_original_formula_sum 'C41.50 H38.75 Cl2 Cu N6.25 O8'
_cod_database_code 7717088
_shelx_shelxl_version_number 2019/3
_shelx_space_group_comment
;
The symmetry employed for this shelxl refinement is uniquely defined
by the following loop, which should always be used as a source of
symmetry information in preference to the above space-group names.
They are only intended as comments.
;
_shelx_estimated_absorpt_t_max 0.964
_shelx_estimated_absorpt_t_min 0.865
_olex2_refinement_description
;
1. Fixed Uiso
 At 1.2 times of:
  All C(H) groups, {H80A,H80B,H80C} of C80, All C(H,H) groups
 At 1.5 times of:
  {H1CA,H1CB,H1CC} of C1C, {H1EA,H1EB,H1EC} of C1E, {H1BA,H1BB,H1BC} of C1B
2. Restrained distances
 Cl4-O13 = Cl4-O14 = Cl4-O15 = Cl4-O16
 1.5 with sigma of 0.02
 N12-C1A
 1.14 with sigma of 0.02
 C1A-N12
 1.137 with sigma of 0.01
 C1A-C1B
 1.456 with sigma of 0.01
 C1B-N12
 2.593 with sigma of 0.02
 Cl3-O9 = Cl3-O10 = Cl3-O11 = Cl3-O12
 1.5 with sigma of 0.02
 N13-C1D
 1.14 with sigma of 0.02
 C1D-N13
 1.137 with sigma of 0.01
 C1D-C1E
 1.456 with sigma of 0.01
 C1E-N13
 2.593 with sigma of 0.02
 N12-C1B
 2.59 with sigma of 0.04
 N13-C1E
 2.59 with sigma of 0.04
 Cl4-O13 \\sim Cl4-O14 \\sim Cl4-O15 \\sim Cl4-O16
 with sigma of 0.02
 O13-O15 \\sim O14-O16 \\sim O13-O16 \\sim O14-O15 \\sim O13-O14 \\sim O15-O16
 with sigma of 0.04
 Cl4-O13 \\sim Cl4-O13A
 with sigma of 0.02
 Cl4-O14 \\sim Cl4-O14A
 with sigma of 0.02
 N12-C1A \\sim N12A-C81
 with sigma of 0.02
 Cl4-O15 \\sim Cl4-O15A
 with sigma of 0.02
 Cl4-O16 \\sim Cl4-O16A
 with sigma of 0.02
 C1A-C1B \\sim C81-C1C
 with sigma of 0.02
 N12-C1B \\sim N12A-C1C
 with sigma of 0.04
 Cl3-O9 \\sim Cl3-O10 \\sim Cl3-O11 \\sim Cl3-O12
 with sigma of 0.02
 O9-O11 \\sim O10-O12 \\sim O9-O12 \\sim O10-O11 \\sim O9-O10 \\sim O11-O12
 with sigma of 0.04
 Cl3-O9 \\sim Cl3A-O9A
 with sigma of 0.02
 Cl3-O10 \\sim Cl3A-O10A
 with sigma of 0.02
 Cl3-O11 \\sim Cl3A-O11A
 with sigma of 0.02
 Cl3-O12 \\sim Cl3A-O12A
 with sigma of 0.02
 O9-O10 \\sim O9A-O10A
 with sigma of 0.04
 O9-O11 \\sim O9A-O11A
 with sigma of 0.04
 O9-O12 \\sim O9A-O12A
 with sigma of 0.04
 O10-O11 \\sim O10A-O11A
 with sigma of 0.04
 O10-O12 \\sim O10A-O12A
 with sigma of 0.04
 O11-O12 \\sim O11A-O12A
 with sigma of 0.04
3. Uiso/Uaniso restraints and constraints
Cl4 \\sim O13 \\sim O14 \\sim O15 \\sim O16: within 2A with sigma of 0.04 and
sigma for terminal atoms of 0.08 within 2A
N12 \\sim C1A \\sim C1B: within 2A with sigma of 0.04 and sigma for terminal
atoms of 0.08 within 2A
O13 \\sim Cl4 \\sim O16 \\sim O13A \\sim O14A \\sim O15A \\sim O14 \\sim O15
\\sim O16A: within 2A with sigma of 0.01 and sigma for terminal atoms of 0.02
within 2A
C1A \\sim N12 \\sim C1B \\sim N12A \\sim C81 \\sim C1C: within 2A with sigma of
0.01 and sigma for terminal atoms of 0.02 within 2A
Cl3 \\sim O9 \\sim O10 \\sim O11 \\sim O12: within 2A with sigma of 0.04 and
sigma for terminal atoms of 0.08 within 2A
Cl3 \\sim O9 \\sim O11 \\sim O10 \\sim O12 \\sim Cl3A \\sim O9A \\sim O11A
\\sim O10A \\sim O12A: within 2A with sigma of 0.01 and sigma for terminal
atoms of 0.02 within 2A
N13 \\sim C1D \\sim C1E: within 2A with sigma of 0.04 and sigma for terminal
atoms of 0.08 within 2A
4. Rigid body (RIGU) restrains
 Cl4, O13, O14, O15, O16
 with sigma for 1-2 distances of 0.004 and sigma for 1-3 distances of 0.004
 N12, C1A, C1B
 with sigma for 1-2 distances of 0.004 and sigma for 1-3 distances of 0.004
 O13, Cl4, O16, O13A, O14A, O15A, O14, O15, O16A
 with sigma for 1-2 distances of 0.004 and sigma for 1-3 distances of 0.004
 C1B, N12, C1A, N12A, C81, C1C
 with sigma for 1-2 distances of 0.004 and sigma for 1-3 distances of 0.004
 Cl3, O9, O10, O11, O12
 with sigma for 1-2 distances of 0.004 and sigma for 1-3 distances of 0.004
 O12, Cl3, O9, O11, O10, O12A, O9A, Cl3A, O11A, O10A
 with sigma for 1-2 distances of 0.004 and sigma for 1-3 distances of 0.004
 N13, C1D, C1E
 with sigma for 1-2 distances of 0.004 and sigma for 1-3 distances of 0.004
5. Others
 Sof(O15A)=Sof(O16A)=Sof(O14A)=Sof(O13A)=1-FVAR(1)
 Sof(O13)=Sof(O14)=Sof(O15)=Sof(O16)=FVAR(1)
 Sof(O9A)=Sof(O11A)=Sof(Cl3A)=Sof(O10A)=Sof(O12A)=1-FVAR(2)
 Sof(Cl3)=Sof(O9)=Sof(O10)=Sof(O11)=Sof(O12)=FVAR(2)
 Sof(N12A)=Sof(C81)=Sof(C1C)=Sof(H1CA)=Sof(H1CB)=Sof(H1CC)=1-FVAR(3)
 Sof(N12)=Sof(C1A)=Sof(C1B)=Sof(H1BA)=Sof(H1BB)=Sof(H1BC)=FVAR(3)
 Fixed Sof: N13(0.5) C1D(0.5) C1E(0.5) H1EA(0.5) H1EB(0.5) H1EC(0.5)
6.a Secondary CH2 refined with riding coordinates:
 C1(H1A,H1B), C2(H2A,H2B), C3(H3A,H3B), C13(H13A,H13B), C23(H23A,H23B),
 C33(H33A,H33B), C40(H40A,H40B), C41(H41A,H41B), C42(H42A,H42B), C52(H52A,H52B),
  C62(H62A,H62B), C72(H72A,H72B)
6.b Aromatic/amide H refined with riding coordinates:
 C4(H4), C6(H6), C7(H7), C8(H8), C9(H9), C10(H10), C14(H14), C16(H16),
 C17(H17), C18(H18), C19(H19), C20(H20), C24(H24), C26(H26), C27(H27), C28(H28),
  C29(H29), C30(H30), C35(H35), C36(H36), C37(H37), C38(H38), C39(H39),
 C43(H43), C45(H45), C46(H46), C47(H47), C48(H48), C49(H49), C53(H53), C55(H55),
  C56(H56), C57(H57), C58(H58), C59(H59), C63(H63), C65(H65), C66(H66),
 C67(H67), C68(H68), C69(H69), C74(H74), C75(H75), C76(H76), C77(H77), C78(H78)
6.c Idealised Me refined as rotating group:
 C80(H80A,H80B,H80C), C1B(H1BA,H1BB,H1BC), C1C(H1CA,H1CB,H1CC), C1E(H1EA,H1EB,
 H1EC)
;
_olex2_submission_special_instructions 'No special instructions were received'

loop_
_space_group_symop_operation_xyz
'x, y, z'
'-x, -y, -z'

loop_
_atom_site_label
_atom_site_type_symbol
_atom_site_fract_x
_atom_site_fract_y
_atom_site_fract_z
_atom_site_U_iso_or_equiv
_atom_site_adp_type
_atom_site_occupancy
_atom_site_site_symmetry_order
_atom_site_calc_flag
_atom_site_refinement_flags_posn
_atom_site_refinement_flags_adp
_atom_site_refinement_flags_occupancy
_atom_site_disorder_assembly
_atom_site_disorder_group
Cu1 Cu 0.37405(3) 0.77855(3) 0.37267(2) 0.03193(13) Uani 1 1 d . . . . .
Cu2 Cu 0.84498(3) 1.20698(3) 0.13040(2) 0.03221(13) Uani 1 1 d . . . . .
Cl1 Cl -0.21380(7) 0.84578(7) 0.35901(5) 0.0412(2) Uani 1 1 d . . . . .
Cl2 Cl 0.27467(8) 1.12298(8) 0.13524(5) 0.0489(3) Uani 1 1 d . . . . .
O1 O -0.2828(2) 0.90324(19) 0.31575(16) 0.0486(7) Uani 1 1 d . . . . .
O2 O -0.2671(2) 0.7720(2) 0.40179(19) 0.0666(10) Uani 1 1 d . . . . .
O3 O -0.1368(2) 0.8165(3) 0.31429(17) 0.0623(9) Uani 1 1 d . . . . .
O4 O -0.1684(2) 0.8918(3) 0.40392(19) 0.0639(9) Uani 1 1 d . . . . .
O5 O 0.2061(2) 1.0586(2) 0.17408(15) 0.0466(7) Uani 1 1 d . . . . .
O6 O 0.3471(3) 1.0830(3) 0.0949(2) 0.0855(12) Uani 1 1 d . . . . .
O7 O 0.3241(4) 1.1591(4) 0.1834(2) 0.1033(17) Uani 1 1 d . . . . .
O8 O 0.2196(4) 1.1881(3) 0.0870(2) 0.1011(15) Uani 1 1 d . . . . .
N1 N 0.2888(2) 0.8642(2) 0.30447(15) 0.0342(7) Uani 1 1 d . . . . .
N2 N 0.4544(2) 0.7577(2) 0.28311(15) 0.0322(6) Uani 1 1 d . . . . .
N3 N 0.4335(2) 0.8947(2) 0.39120(15) 0.0329(6) Uani 1 1 d . . . . .
N4 N 0.2412(2) 0.7522(2) 0.42856(16) 0.0345(7) Uani 1 1 d . . . . .
N5 N 0.4651(2) 0.6838(2) 0.42234(16) 0.0334(6) Uani 1 1 d . . . . .
N6 N 0.7475(2) 1.1226(2) 0.19321(15) 0.0354(7) Uani 1 1 d . . . . .
N7 N 0.9196(2) 1.20035(19) 0.22247(15) 0.0329(6) Uani 1 1 d . . . . .
N8 N 0.7186(2) 1.2522(2) 0.07766(16) 0.0345(7) Uani 1 1 d . . . . .
N9 N 0.9029(2) 1.0901(2) 0.09881(15) 0.0335(6) Uani 1 1 d . . . . .
N10 N 0.9468(2) 1.2957(2) 0.08769(16) 0.0326(6) Uani 1 1 d . . . . .
N11 N 0.3252(4) 0.2834(3) 0.3082(3) 0.0875(16) Uani 1 1 d . . . . .
C1 C 0.3365(3) 0.8748(3) 0.23058(18) 0.0372(8) Uani 1 1 d . . . . .
H1A H 0.387033 0.920854 0.221432 0.045 Uiso 1 1 calc R U . . .
H1B H 0.285266 0.892436 0.195076 0.045 Uiso 1 1 calc R U . . .
C2 C 0.3865(3) 0.7871(2) 0.22408(18) 0.0353(8) Uani 1 1 d . . . . .
H2A H 0.335040 0.742923 0.226776 0.042 Uiso 1 1 calc R U . . .
H2B H 0.424783 0.794524 0.177832 0.042 Uiso 1 1 calc R U . . .
C3 C 0.2836(3) 0.9484(3) 0.3276(2) 0.0366(8) Uani 1 1 d . . . . .
H3A H 0.230453 0.945337 0.365835 0.044 Uiso 1 1 calc R U . . .
H3B H 0.265732 0.996767 0.287128 0.044 Uiso 1 1 calc R U . . .
C4 C 0.5153(3) 0.9066(2) 0.42174(18) 0.0334(8) Uani 1 1 d . . . . .
H4 H 0.550656 0.856261 0.446651 0.040 Uiso 1 1 calc R U . . .
C5 C 0.3818(3) 0.9678(2) 0.35449(18) 0.0327(7) Uani 1 1 d . . . . .
C6 C 0.4142(3) 1.0511(2) 0.34667(19) 0.0362(8) Uani 1 1 d . . . . .
H6 H 0.378662 1.099453 0.319098 0.043 Uiso 1 1 calc R U . . .
C7 C 0.5403(3) 1.1497(3) 0.3755(2) 0.0408(9) Uani 1 1 d . . . . .
H7 H 0.506987 1.200399 0.349299 0.049 Uiso 1 1 calc R U . . .
C8 C 0.6249(3) 1.1583(3) 0.4086(2) 0.0460(10) Uani 1 1 d . . . . .
H8 H 0.650355 1.214873 0.404649 0.055 Uiso 1 1 calc R U . . .
C9 C 0.6752(3) 1.0834(3) 0.4489(2) 0.0449(10) Uani 1 1 d . . . . .
H9 H 0.732724 1.090455 0.472836 0.054 Uiso 1 1 calc R U . . .
C10 C 0.6412(3) 1.0007(3) 0.4536(2) 0.0407(9) Uani 1 1 d . . . . .
H10 H 0.676296 0.950900 0.479598 0.049 Uiso 1 1 calc R U . . .
C11 C 0.5535(3) 0.9901(3) 0.41950(18) 0.0337(8) Uani 1 1 d . . . . .
C12 C 0.5012(3) 1.0646(3) 0.38008(18) 0.0361(8) Uani 1 1 d . . . . .
C13 C 0.1875(3) 0.8261(3) 0.3106(2) 0.0379(8) Uani 1 1 d . . . . .
H13A H 0.187381 0.781594 0.282199 0.045 Uiso 1 1 calc R U . . .
H13B H 0.137670 0.872663 0.292099 0.045 Uiso 1 1 calc R U . . .
C14 C 0.2236(3) 0.7111(2) 0.49636(19) 0.0351(8) Uani 1 1 d . . . . .
H14 H 0.279278 0.690625 0.524191 0.042 Uiso 1 1 calc R U . . .
C15 C 0.1604(3) 0.7844(3) 0.3879(2) 0.0377(8) Uani 1 1 d . . . . .
C16 C 0.0640(3) 0.7747(3) 0.4160(2) 0.0404(9) Uani 1 1 d . . . . .
H16 H 0.010258 0.798317 0.387133 0.048 Uiso 1 1 calc R U . . .
C17 C -0.0548(3) 0.7136(3) 0.5195(2) 0.0485(10) Uani 1 1 d . . . . .
H17 H -0.110962 0.737148 0.493180 0.058 Uiso 1 1 calc R U . . .
C18 C -0.0682(3) 0.6650(3) 0.5868(2) 0.0498(10) Uani 1 1 d . . . . .
H18 H -0.134086 0.653094 0.606796 0.060 Uiso 1 1 calc R U . . .
C19 C 0.0145(3) 0.6312(3) 0.6283(2) 0.0466(10) Uani 1 1 d . . . . .
H19 H 0.002951 0.597145 0.675441 0.056 Uiso 1 1 calc R U . . .
C20 C 0.1107(3) 0.6474(3) 0.6011(2) 0.0408(9) Uani 1 1 d . . . . .
H20 H 0.165488 0.626522 0.629670 0.049 Uiso 1 1 calc R U . . .
C21 C 0.1272(3) 0.6962(2) 0.5291(2) 0.0372(8) Uani 1 1 d . . . . .
C22 C 0.0438(3) 0.7295(3) 0.4880(2) 0.0403(9) Uani 1 1 d . . . . .
C23 C 0.4742(3) 0.6612(2) 0.30215(19) 0.0351(8) Uani 1 1 d . . . . .
H23A H 0.524878 0.644710 0.268010 0.042 Uiso 1 1 calc R U . . .
H23B H 0.412171 0.629908 0.300645 0.042 Uiso 1 1 calc R U . . .
C24 C 0.4939(3) 0.6691(3) 0.4886(2) 0.0379(8) Uani 1 1 d . . . . .
H24 H 0.461180 0.701207 0.519529 0.046 Uiso 1 1 calc R U . . .
C25 C 0.5118(3) 0.6369(2) 0.37648(19) 0.0343(8) Uani 1 1 d . . . . .
C26 C 0.5869(3) 0.5787(2) 0.3975(2) 0.0407(9) Uani 1 1 d . . . . .
H26 H 0.618647 0.548718 0.364691 0.049 Uiso 1 1 calc R U . . .
C27 C 0.7005(4) 0.5047(3) 0.4934(3) 0.0525(11) Uani 1 1 d . . . . .
H27 H 0.736016 0.474220 0.462390 0.063 Uiso 1 1 calc R U . . .
C28 C 0.7284(3) 0.4934(3) 0.5618(3) 0.0541(11) Uani 1 1 d . . . . .
H28 H 0.782129 0.454075 0.578080 0.065 Uiso 1 1 calc R U . . .
C29 C 0.6785(3) 0.5393(3) 0.6081(2) 0.0524(11) Uani 1 1 d . . . . .
H29 H 0.699551 0.531136 0.655085 0.063 Uiso 1 1 calc R U . . .
C30 C 0.6003(3) 0.5956(3) 0.5867(2) 0.0447(9) Uani 1 1 d . . . . .
H30 H 0.566283 0.625723 0.618619 0.054 Uiso 1 1 calc R U . . .
C31 C 0.5702(3) 0.6086(2) 0.51507(19) 0.0360(8) Uani 1 1 d . . . . .
C32 C 0.6194(3) 0.5613(3) 0.4685(2) 0.0397(8) Uani 1 1 d . . . . .
C33 C 0.5510(3) 0.8073(2) 0.27191(18) 0.0337(8) Uani 1 1 d . . . . .
H33A H 0.587163 0.790153 0.316206 0.040 Uiso 1 1 calc R U . . .
H33B H 0.534103 0.870589 0.263957 0.040 Uiso 1 1 calc R U . . .
C34 C 0.6217(3) 0.7935(3) 0.21043(19) 0.0361(8) Uani 1 1 d . . . . .
C35 C 0.6150(3) 0.8473(3) 0.1421(2) 0.0460(10) Uani 1 1 d . . . . .
H35 H 0.565052 0.892472 0.133141 0.055 Uiso 1 1 calc R U . . .
C36 C 0.6820(3) 0.8345(3) 0.0869(2) 0.0527(11) Uani 1 1 d . . . . .
H36 H 0.677184 0.870838 0.040455 0.063 Uiso 1 1 calc R U . . .
C37 C 0.7543(3) 0.7696(3) 0.0997(2) 0.0528(11) Uani 1 1 d . . . . .
H37 H 0.798673 0.760524 0.061842 0.063 Uiso 1 1 calc R U . . .
C38 C 0.7630(3) 0.7180(3) 0.1666(3) 0.0514(11) Uani 1 1 d . . . . .
H38 H 0.814553 0.674204 0.175043 0.062 Uiso 1 1 calc R U . . .
C39 C 0.6968(3) 0.7288(3) 0.2228(2) 0.0418(9) Uani 1 1 d . . . . .
H39 H 0.703045 0.692330 0.268985 0.050 Uiso 1 1 calc R U . . .
C40 C 0.7852(3) 1.0973(3) 0.26662(19) 0.0392(8) Uani 1 1 d . . . . .
H40A H 0.831312 1.045835 0.270932 0.047 Uiso 1 1 calc R U . . .
H40B H 0.728517 1.081419 0.302060 0.047 Uiso 1 1 calc R U . . .
C41 C 0.8395(3) 1.1743(3) 0.28053(19) 0.0377(8) Uani 1 1 d . . . . .
H41A H 0.792017 1.224033 0.280831 0.045 Uiso 1 1 calc R U . . .
H41B H 0.869461 1.157224 0.327298 0.045 Uiso 1 1 calc R U . . .
C42 C 0.6487(3) 1.1706(3) 0.1917(2) 0.0397(8) Uani 1 1 d . . . . .
H42A H 0.594583 1.128326 0.208220 0.048 Uiso 1 1 calc R U . . .
H42B H 0.647474 1.210732 0.224072 0.048 Uiso 1 1 calc R U . . .
C43 C 0.7107(3) 1.3006(3) 0.0126(2) 0.0368(8) Uani 1 1 d . . . . .
H43 H 0.770183 1.320300 -0.014690 0.044 Uiso 1 1 calc R U . . .
C44 C 0.6323(3) 1.2215(3) 0.1180(2) 0.0373(8) Uani 1 1 d . . . . .
C45 C 0.5394(3) 1.2416(3) 0.0915(2) 0.0445(9) Uani 1 1 d . . . . .
H45 H 0.481562 1.220028 0.120112 0.053 Uiso 1 1 calc R U . . .
C46 C 0.4352(3) 1.3181(3) -0.0086(3) 0.0542(11) Uani 1 1 d . . . . .
H46 H 0.375018 1.298223 0.017681 0.065 Uiso 1 1 calc R U . . .
C47 C 0.4319(3) 1.3699(3) -0.0758(3) 0.0572(12) Uani 1 1 d . . . . .
H47 H 0.369152 1.385530 -0.095873 0.069 Uiso 1 1 calc R U . . .
C48 C 0.5198(3) 1.4006(3) -0.1159(2) 0.0531(11) Uani 1 1 d . . . . .
H48 H 0.515461 1.437576 -0.162120 0.064 Uiso 1 1 calc R U . . .
C49 C 0.6115(3) 1.3779(3) -0.0891(2) 0.0464(10) Uani 1 1 d . . . . .
H49 H 0.670582 1.397318 -0.117060 0.056 Uiso 1 1 calc R U . . .
C50 C 0.6177(3) 1.3248(3) -0.0189(2) 0.0390(8) Uani 1 1 d . . . . .
C51 C 0.5293(3) 1.2939(3) 0.0221(2) 0.0451(9) Uani 1 1 d . . . . .
C52 C 0.7431(3) 1.0454(3) 0.1610(2) 0.0380(8) Uani 1 1 d . . . . .
H52A H 0.699969 1.060091 0.120054 0.046 Uiso 1 1 calc R U . . .
H52B H 0.713681 0.995431 0.196503 0.046 Uiso 1 1 calc R U . . .
C53 C 0.9935(3) 1.0745(3) 0.07378(18) 0.0351(8) Uani 1 1 d . . . . .
H53 H 1.031165 1.122744 0.047717 0.042 Uiso 1 1 calc R U . . .
C54 C 0.8467(3) 1.0201(2) 0.13666(18) 0.0337(8) Uani 1 1 d . . . . .
C55 C 0.8843(3) 0.9361(3) 0.1507(2) 0.0409(9) Uani 1 1 d . . . . .
H55 H 0.844977 0.889841 0.178190 0.049 Uiso 1 1 calc R U . . .
C56 C 1.0264(4) 0.8322(3) 0.1377(2) 0.0493(10) Uani 1 1 d . . . . .
H56 H 0.990730 0.783638 0.165318 0.059 Uiso 1 1 calc R U . . .
C57 C 1.1215(4) 0.8202(3) 0.1103(2) 0.0523(11) Uani 1 1 d . . . . .
H57 H 1.150982 0.762991 0.119599 0.063 Uiso 1 1 calc R U . . .
C58 C 1.1772(3) 0.8915(3) 0.0682(2) 0.0503(11) Uani 1 1 d . . . . .
H58 H 1.242147 0.881335 0.048880 0.060 Uiso 1 1 calc R U . . .
C59 C 1.1364(3) 0.9749(3) 0.0557(2) 0.0414(9) Uani 1 1 d . . . . .
H59 H 1.173410 1.022862 0.028557 0.050 Uiso 1 1 calc R U . . .
C60 C 1.0381(3) 0.9887(3) 0.08381(19) 0.0384(8) Uani 1 1 d . . . . .
C61 C 0.9817(3) 0.9178(3) 0.12446(19) 0.0392(8) Uani 1 1 d . . . . .
C62 C 0.9529(3) 1.2915(3) 0.2136(2) 0.0380(8) Uani 1 1 d . . . . .
H62A H 1.004900 1.292551 0.247213 0.046 Uiso 1 1 calc R U . . .
H62B H 0.895781 1.329112 0.223966 0.046 Uiso 1 1 calc R U . . .
C63 C 0.9756(3) 1.3235(2) 0.02015(19) 0.0345(8) Uani 1 1 d . . . . .
H63 H 0.943233 1.301417 -0.013853 0.041 Uiso 1 1 calc R U . . .
C64 C 0.9944(3) 1.3259(2) 0.1380(2) 0.0339(8) Uani 1 1 d . . . . .
C65 C 1.0702(3) 1.3839(3) 0.1196(2) 0.0393(8) Uani 1 1 d . . . . .
H65 H 1.101906 1.403022 0.155386 0.047 Uiso 1 1 calc R U . . .
C66 C 1.1792(3) 1.4758(3) 0.0225(2) 0.0439(9) Uani 1 1 d . . . . .
H66 H 1.213479 1.497764 0.055631 0.053 Uiso 1 1 calc R U . . .
C67 C 1.2048(3) 1.5025(3) -0.0486(3) 0.0492(10) Uani 1 1 d . . . . .
H67 H 1.258017 1.541881 -0.063792 0.059 Uiso 1 1 calc R U . . .
C68 C 1.1547(3) 1.4734(3) -0.1002(2) 0.0438(9) Uani 1 1 d . . . . .
H68 H 1.173148 1.493882 -0.149310 0.053 Uiso 1 1 calc R U . . .
C69 C 1.0785(3) 1.4147(3) -0.0786(2) 0.0385(8) Uani 1 1 d . . . . .
H69 H 1.043854 1.394776 -0.112708 0.046 Uiso 1 1 calc R U . . .
C70 C 1.0521(3) 1.3844(2) -0.0044(2) 0.0364(8) Uani 1 1 d . . . . .
C71 C 1.1020(3) 1.4157(2) 0.0466(2) 0.0380(8) Uani 1 1 d . . . . .
C72 C 1.0075(3) 1.1356(3) 0.22861(19) 0.0364(8) Uani 1 1 d . . . . .
H72A H 0.986046 1.082174 0.215815 0.044 Uiso 1 1 calc R U . . .
H72B H 1.061112 1.161459 0.193344 0.044 Uiso 1 1 calc R U . . .
C73 C 1.0506(3) 1.1092(3) 0.3008(2) 0.0401(9) Uani 1 1 d . . . . .
C74 C 1.0182(3) 1.0335(3) 0.3499(2) 0.0424(9) Uani 1 1 d . . . . .
H74 H 0.970210 0.998483 0.336669 0.051 Uiso 1 1 calc R U . . .
C75 C 1.0548(3) 1.0081(3) 0.4179(2) 0.0485(10) Uani 1 1 d . . . . .
H75 H 1.031923 0.956527 0.450360 0.058 Uiso 1 1 calc R U . . .
C76 C 1.1245(3) 1.0590(3) 0.4370(2) 0.0515(11) Uani 1 1 d . . . . .
H76 H 1.147907 1.043082 0.483630 0.062 Uiso 1 1 calc R U . . .
C77 C 1.1606(3) 1.1325(3) 0.3898(2) 0.0510(11) Uani 1 1 d . . . . .
H77 H 1.209626 1.166255 0.403468 0.061 Uiso 1 1 calc R U . . .
C78 C 1.1242(3) 1.1573(3) 0.3207(2) 0.0481(10) Uani 1 1 d . . . . .
H78 H 1.150108 1.207180 0.287637 0.058 Uiso 1 1 calc R U . . .
C79 C 0.3362(4) 0.3245(4) 0.2503(3) 0.0658(13) Uani 1 1 d . . . . .
C80 C 0.3482(5) 0.3759(4) 0.1778(3) 0.0817(17) Uani 1 1 d . . . . .
H80A H 0.312247 0.432201 0.173569 0.098 Uiso 1 1 calc R U . . .
H80B H 0.321209 0.344209 0.145683 0.098 Uiso 1 1 calc R U . . .
H80C H 0.419281 0.386126 0.165031 0.098 Uiso 1 1 calc R U . . .
Cl4 Cl 0.14688(12) 0.57855(8) 0.22301(6) 0.0684(4) Uani 1 1 d D U . . .
O13 O 0.1559(13) 0.4856(6) 0.2453(7) 0.075(4) Uani 0.558(10) 1 d D U P A 1
O14 O 0.1533(19) 0.6052(12) 0.1457(4) 0.055(3) Uani 0.558(10) 1 d D U P A 1
O15 O 0.0365(6) 0.5999(7) 0.2370(4) 0.104(4) Uani 0.558(10) 1 d D U P A 1
O16 O 0.2044(11) 0.6294(6) 0.2504(5) 0.103(3) Uani 0.558(10) 1 d D U P A 1
O15A O 0.1068(12) 0.6455(7) 0.2560(6) 0.101(4) Uani 0.442(10) 1 d D U P A 2
O16A O 0.2607(8) 0.5946(8) 0.2355(5) 0.081(3) Uani 0.442(10) 1 d D U P A 2
O14A O 0.144(2) 0.5851(15) 0.1488(6) 0.052(4) Uani 0.442(10) 1 d D U P A 2
O13A O 0.1390(12) 0.4922(7) 0.2642(8) 0.057(3) Uani 0.442(10) 1 d D U P A 2
Cl3 Cl 0.3605(3) 0.5969(3) 0.7318(3) 0.0441(7) Uani 0.749(6) 1 d D U P B 1
O9 O 0.3754(5) 0.5063(3) 0.7562(3) 0.0793(18) Uani 0.749(6) 1 d D U P B 1
O10 O 0.3489(8) 0.6191(4) 0.6557(3) 0.0678(19) Uani 0.749(6) 1 d D U P B 1
O11 O 0.2796(5) 0.6309(4) 0.7694(4) 0.076(2) Uani 0.749(6) 1 d D U P B 1
O12 O 0.4489(4) 0.6421(5) 0.7428(3) 0.0890(18) Uani 0.749(6) 1 d D U P B 1
O9A O 0.2796(11) 0.5196(9) 0.7311(7) 0.071(4) Uani 0.251(6) 1 d D U P B 2
O11A O 0.349(2) 0.6473(12) 0.6628(9) 0.064(5) Uani 0.251(6) 1 d D U P B 2
Cl3A Cl 0.3479(10) 0.5859(9) 0.7299(8) 0.056(3) Uani 0.251(6) 1 d D U P B 2
O10A O 0.4452(10) 0.5497(12) 0.7428(8) 0.078(4) Uani 0.251(6) 1 d D U P B 2
O12A O 0.3200(14) 0.6273(14) 0.7865(10) 0.071(4) Uani 0.251(6) 1 d D U P B 2
N12 N -0.1135(12) 0.5992(12) 0.3682(10) 0.097(4) Uani 0.527(9) 1 d D U P C -1
C1A C -0.0569(10) 0.5675(8) 0.4110(7) 0.083(3) Uani 0.527(9) 1 d D U P C -1
C1B C 0.0034(11) 0.5281(8) 0.4666(6) 0.092(4) Uani 0.527(9) 1 d D U P C -1
H1BA H 0.068886 0.512692 0.447085 0.138 Uiso 0.527(9) 1 calc R U P C -1
H1BB H -0.028185 0.474984 0.495055 0.138 Uiso 0.527(9) 1 calc R U P C -1
H1BC H 0.011626 0.568910 0.496761 0.138 Uiso 0.527(9) 1 calc R U P C -1
N12A N -0.1411(11) 0.5427(8) 0.2733(7) 0.114(5) Uani 0.473(9) 1 d D U P C -2
C81 C -0.1152(10) 0.5678(8) 0.3200(8) 0.074(3) Uani 0.473(9) 1 d D U P C -2
C1C C -0.080(2) 0.6100(16) 0.3699(12) 0.094(5) Uani 0.473(9) 1 d D U P C -2
H1CA H -0.042910 0.661675 0.344853 0.141 Uiso 0.473(9) 1 calc R U P C -2
H1CB H -0.036207 0.569643 0.401608 0.141 Uiso 0.473(9) 1 calc R U P C -2
H1CC H -0.136970 0.628061 0.397855 0.141 Uiso 0.473(9) 1 calc R U P C -2
N13 N 0.4083(8) 0.9256(8) -0.0053(7) 0.097(4) Uani 0.5 1 d D U P D -1
C1D C 0.4678(17) 0.9728(16) -0.0024(17) 0.121(8) Uani 0.5 1 d D U P D -1
C1E C 0.5399(9) 1.0376(10) 0.0016(5) 0.046(3) Uani 0.5 1 d D U P D -1
H1EA H 0.594377 1.037593 -0.034524 0.070 Uiso 0.5 1 calc R U P D -1
H1EB H 0.566793 1.023241 0.048809 0.070 Uiso 0.5 1 calc R U P D -1
H1EC H 0.507036 1.095581 -0.006942 0.070 Uiso 0.5 1 calc R U P D -1

loop_
_atom_site_aniso_label
_atom_site_aniso_U_11
_atom_site_aniso_U_22
_atom_site_aniso_U_33
_atom_site_aniso_U_23
_atom_site_aniso_U_13
_atom_site_aniso_U_12
Cu1 0.0303(2) 0.0367(3) 0.0281(2) -0.00634(18) -0.00234(16) -0.00022(18)
Cu2 0.0327(2) 0.0332(3) 0.0299(2) -0.00545(18) -0.00187(17) -0.00304(18)
Cl1 0.0391(5) 0.0448(6) 0.0393(5) -0.0078(4) -0.0040(4) -0.0055(4)
Cl2 0.0516(6) 0.0599(7) 0.0355(5) -0.0126(5) 0.0059(4) -0.0082(5)
O1 0.0468(16) 0.0408(17) 0.0559(18) -0.0052(14) -0.0092(13) -0.0022(13)
O2 0.059(2) 0.060(2) 0.065(2) 0.0176(17) -0.0078(16) -0.0116(16)
O3 0.0549(19) 0.083(3) 0.0512(18) -0.0216(17) -0.0049(15) 0.0125(17)
O4 0.0551(19) 0.083(3) 0.064(2) -0.0360(19) -0.0125(16) 0.0006(17)
O5 0.0429(15) 0.0524(18) 0.0425(15) -0.0081(13) -0.0003(12) -0.0003(13)
O6 0.068(2) 0.119(4) 0.070(2) -0.031(2) 0.0246(19) -0.008(2)
O7 0.116(3) 0.146(4) 0.059(2) -0.039(3) 0.023(2) -0.080(3)
O8 0.104(3) 0.081(3) 0.091(3) 0.027(2) 0.018(3) 0.007(3)
N1 0.0324(16) 0.0399(18) 0.0289(15) -0.0057(13) -0.0027(12) 0.0014(13)
N2 0.0308(15) 0.0343(16) 0.0310(15) -0.0065(12) -0.0024(12) -0.0007(12)
N3 0.0316(15) 0.0407(18) 0.0267(14) -0.0087(13) -0.0007(11) -0.0012(13)
N4 0.0312(15) 0.0371(17) 0.0356(16) -0.0096(13) -0.0012(12) -0.0025(12)
N5 0.0336(15) 0.0346(16) 0.0327(15) -0.0083(13) -0.0040(12) -0.0031(12)
N6 0.0371(16) 0.0368(17) 0.0313(15) -0.0061(13) 0.0003(12) -0.0027(13)
N7 0.0384(16) 0.0299(16) 0.0295(15) -0.0057(12) 0.0000(12) -0.0016(12)
N8 0.0341(16) 0.0344(17) 0.0357(16) -0.0092(13) -0.0027(12) -0.0010(12)
N9 0.0399(17) 0.0347(17) 0.0274(14) -0.0104(12) -0.0008(12) -0.0022(13)
N10 0.0305(15) 0.0332(16) 0.0345(15) -0.0082(13) -0.0052(12) 0.0020(12)
N11 0.123(4) 0.065(3) 0.078(3) -0.015(3) -0.028(3) -0.027(3)
C1 0.043(2) 0.039(2) 0.0278(17) -0.0046(15) -0.0056(15) 0.0005(16)
C2 0.040(2) 0.040(2) 0.0275(17) -0.0100(15) -0.0029(14) -0.0043(16)
C3 0.0378(19) 0.038(2) 0.0330(18) -0.0066(16) -0.0060(15) 0.0012(15)
C4 0.0376(19) 0.037(2) 0.0267(16) -0.0094(14) -0.0002(14) 0.0007(15)
C5 0.0371(19) 0.036(2) 0.0244(16) -0.0070(14) -0.0036(14) 0.0050(15)
C6 0.041(2) 0.033(2) 0.0322(18) -0.0047(15) 0.0005(15) 0.0049(15)
C7 0.050(2) 0.037(2) 0.0354(19) -0.0106(16) 0.0040(16) -0.0040(17)
C8 0.054(2) 0.045(2) 0.044(2) -0.0213(19) 0.0104(18) -0.0123(19)
C9 0.044(2) 0.056(3) 0.041(2) -0.0232(19) 0.0007(17) -0.0081(19)
C10 0.037(2) 0.050(2) 0.036(2) -0.0123(17) 0.0011(15) -0.0038(17)
C11 0.0321(18) 0.042(2) 0.0284(17) -0.0127(15) 0.0013(13) -0.0009(15)
C12 0.044(2) 0.037(2) 0.0273(17) -0.0093(15) 0.0061(15) -0.0046(16)
C13 0.0310(18) 0.048(2) 0.0356(19) -0.0098(17) -0.0102(15) -0.0011(16)
C14 0.0351(19) 0.035(2) 0.0361(19) -0.0095(15) -0.0025(15) -0.0012(15)
C15 0.0341(19) 0.040(2) 0.042(2) -0.0142(17) -0.0053(15) -0.0028(15)
C16 0.0315(19) 0.046(2) 0.044(2) -0.0085(17) -0.0067(16) -0.0038(16)
C17 0.036(2) 0.057(3) 0.051(2) -0.012(2) 0.0041(18) -0.0070(18)
C18 0.042(2) 0.051(3) 0.060(3) -0.023(2) 0.0134(19) -0.0123(19)
C19 0.056(3) 0.046(2) 0.040(2) -0.0170(18) 0.0102(18) -0.0106(19)
C20 0.047(2) 0.041(2) 0.036(2) -0.0124(17) 0.0045(16) -0.0074(17)
C21 0.041(2) 0.033(2) 0.040(2) -0.0125(16) 0.0033(16) -0.0063(15)
C22 0.037(2) 0.042(2) 0.045(2) -0.0177(18) 0.0038(16) -0.0090(16)
C23 0.043(2) 0.0289(19) 0.0346(19) -0.0097(15) -0.0023(15) -0.0025(15)
C24 0.037(2) 0.041(2) 0.0333(19) -0.0055(16) 0.0004(15) -0.0012(16)
C25 0.0325(18) 0.034(2) 0.0366(19) -0.0083(15) 0.0010(14) -0.0063(15)
C26 0.046(2) 0.0283(19) 0.048(2) -0.0096(16) -0.0007(17) -0.0007(16)
C27 0.063(3) 0.034(2) 0.059(3) -0.0082(19) -0.009(2) 0.0115(19)
C28 0.049(3) 0.040(2) 0.068(3) 0.001(2) -0.013(2) 0.0016(19)
C29 0.055(3) 0.052(3) 0.049(2) -0.004(2) -0.017(2) -0.004(2)
C30 0.040(2) 0.051(3) 0.041(2) -0.0059(18) -0.0084(17) -0.0095(18)
C31 0.0372(19) 0.035(2) 0.0331(18) -0.0019(15) -0.0035(15) -0.0083(15)
C32 0.042(2) 0.032(2) 0.044(2) -0.0054(16) -0.0063(17) -0.0032(16)
C33 0.0378(19) 0.036(2) 0.0279(17) -0.0087(14) 0.0009(14) -0.0036(15)
C34 0.0361(19) 0.040(2) 0.0348(19) -0.0139(16) 0.0018(15) -0.0055(15)
C35 0.047(2) 0.054(3) 0.038(2) -0.0119(18) 0.0010(17) -0.0077(19)
C36 0.056(3) 0.065(3) 0.036(2) -0.009(2) 0.0074(18) -0.013(2)
C37 0.047(2) 0.069(3) 0.048(2) -0.028(2) 0.0116(19) -0.013(2)
C38 0.042(2) 0.056(3) 0.060(3) -0.024(2) 0.0057(19) -0.0037(19)
C39 0.043(2) 0.043(2) 0.041(2) -0.0124(17) 0.0007(16) -0.0015(17)
C40 0.044(2) 0.041(2) 0.0294(18) -0.0014(15) 0.0036(15) -0.0087(16)
C41 0.038(2) 0.047(2) 0.0285(17) -0.0096(16) 0.0014(14) 0.0003(16)
C42 0.0334(19) 0.042(2) 0.043(2) -0.0096(17) 0.0024(16) -0.0040(16)
C43 0.0348(19) 0.037(2) 0.039(2) -0.0094(16) -0.0033(15) -0.0003(15)
C44 0.0316(19) 0.040(2) 0.042(2) -0.0137(17) 0.0033(15) -0.0028(15)
C45 0.034(2) 0.052(3) 0.048(2) -0.0122(19) -0.0006(17) -0.0037(17)
C46 0.036(2) 0.063(3) 0.063(3) -0.014(2) -0.007(2) -0.003(2)
C47 0.042(2) 0.065(3) 0.068(3) -0.018(3) -0.023(2) 0.005(2)
C48 0.056(3) 0.056(3) 0.048(2) -0.008(2) -0.020(2) 0.002(2)
C49 0.043(2) 0.051(3) 0.044(2) -0.0076(19) -0.0081(18) 0.0002(18)
C50 0.036(2) 0.037(2) 0.044(2) -0.0102(17) -0.0084(16) 0.0002(16)
C51 0.040(2) 0.046(2) 0.052(2) -0.0168(19) -0.0049(18) -0.0017(18)
C52 0.045(2) 0.035(2) 0.0340(19) -0.0071(15) 0.0002(15) -0.0083(16)
C53 0.041(2) 0.038(2) 0.0290(17) -0.0118(15) -0.0027(15) -0.0038(15)
C54 0.043(2) 0.0331(19) 0.0263(16) -0.0068(14) -0.0067(14) -0.0035(15)
C55 0.057(2) 0.034(2) 0.0311(18) -0.0048(16) -0.0067(17) -0.0030(17)
C56 0.067(3) 0.037(2) 0.046(2) -0.0110(18) -0.017(2) 0.007(2)
C57 0.063(3) 0.050(3) 0.048(2) -0.018(2) -0.018(2) 0.015(2)
C58 0.048(2) 0.062(3) 0.048(2) -0.027(2) -0.0137(19) 0.012(2)
C59 0.046(2) 0.048(2) 0.0342(19) -0.0153(17) -0.0085(16) 0.0012(18)
C60 0.045(2) 0.042(2) 0.0296(18) -0.0107(16) -0.0075(15) 0.0029(17)
C61 0.050(2) 0.038(2) 0.0324(19) -0.0124(16) -0.0097(16) 0.0034(17)
C62 0.038(2) 0.041(2) 0.0370(19) -0.0141(16) -0.0005(15) -0.0023(16)
C63 0.0317(18) 0.033(2) 0.0370(19) -0.0057(15) -0.0052(14) 0.0032(14)
C64 0.0324(18) 0.0287(18) 0.0408(19) -0.0091(15) -0.0019(15) 0.0008(14)
C65 0.038(2) 0.035(2) 0.047(2) -0.0138(17) -0.0069(16) 0.0009(16)
C66 0.042(2) 0.036(2) 0.056(2) -0.0140(18) 0.0004(18) -0.0047(17)
C67 0.042(2) 0.036(2) 0.069(3) -0.012(2) 0.012(2) -0.0084(17)
C68 0.043(2) 0.035(2) 0.047(2) -0.0003(17) 0.0065(17) -0.0004(17)
C69 0.0356(19) 0.040(2) 0.038(2) -0.0064(16) 0.0005(15) 0.0010(16)
C70 0.0301(18) 0.032(2) 0.044(2) -0.0039(16) -0.0021(15) 0.0054(14)
C71 0.0319(19) 0.032(2) 0.051(2) -0.0122(17) 0.0000(16) 0.0012(15)
C72 0.0355(19) 0.041(2) 0.0341(18) -0.0122(16) -0.0034(15) 0.0026(15)
C73 0.036(2) 0.047(2) 0.040(2) -0.0154(18) -0.0049(16) 0.0023(16)
C74 0.044(2) 0.049(2) 0.036(2) -0.0126(17) -0.0025(16) 0.0028(18)
C75 0.047(2) 0.058(3) 0.038(2) -0.0066(19) -0.0029(18) 0.008(2)
C76 0.050(2) 0.071(3) 0.036(2) -0.019(2) -0.0097(18) 0.018(2)
C77 0.047(2) 0.060(3) 0.053(3) -0.026(2) -0.012(2) 0.008(2)
C78 0.045(2) 0.047(3) 0.056(3) -0.021(2) -0.0059(19) 0.0015(18)
C79 0.081(4) 0.054(3) 0.063(3) -0.013(3) -0.017(3) -0.004(3)
C80 0.091(4) 0.076(4) 0.071(4) -0.004(3) -0.009(3) 0.006(3)
Cl4 0.1048(10) 0.0466(7) 0.0451(6) -0.0009(5) 0.0203(6) 0.0055(6)
O13 0.108(8) 0.057(5) 0.059(7) -0.013(4) -0.008(6) 0.005(4)
O14 0.064(5) 0.059(9) 0.041(4) -0.005(3) -0.001(3) -0.026(6)
O15 0.097(6) 0.143(8) 0.059(4) -0.010(5) 0.018(4) 0.049(5)
O16 0.181(9) 0.071(5) 0.068(5) -0.031(4) -0.022(6) -0.026(6)
O15A 0.147(9) 0.084(6) 0.074(6) -0.028(5) 0.026(6) -0.012(6)
O16A 0.115(7) 0.083(7) 0.041(4) 0.004(4) -0.014(5) -0.061(5)
O14A 0.062(7) 0.045(8) 0.049(5) -0.008(4) 0.004(4) -0.021(6)
O13A 0.054(5) 0.054(5) 0.054(7) 0.005(4) 0.008(5) -0.021(4)
Cl3 0.0364(10) 0.0457(14) 0.0456(12) -0.0019(10) -0.0059(8) 0.0057(9)
O9 0.123(5) 0.049(3) 0.059(3) -0.003(2) -0.015(3) 0.036(3)
O10 0.090(4) 0.051(4) 0.057(3) 0.002(3) -0.023(3) 0.002(4)
O11 0.063(4) 0.059(3) 0.097(4) -0.010(3) 0.020(3) 0.021(3)
O12 0.063(3) 0.132(5) 0.078(3) -0.032(3) -0.009(2) -0.023(3)
O9A 0.098(8) 0.058(7) 0.060(7) -0.018(5) 0.011(6) -0.043(6)
O11A 0.077(8) 0.045(9) 0.058(7) 0.012(7) -0.008(7) -0.003(8)
Cl3A 0.065(5) 0.046(4) 0.049(4) 0.002(3) 0.003(3) 0.002(3)
O10A 0.062(6) 0.096(8) 0.054(6) 0.021(6) 0.002(5) 0.026(6)
O12A 0.079(8) 0.072(7) 0.073(7) -0.036(6) -0.005(7) 0.008(7)
N12 0.102(9) 0.066(7) 0.113(8) -0.004(6) 0.011(6) -0.004(7)
C1A 0.090(7) 0.057(6) 0.112(7) -0.041(5) 0.004(5) 0.000(5)
C1B 0.110(8) 0.078(8) 0.107(8) -0.064(7) -0.003(7) 0.016(6)
N12A 0.154(11) 0.075(8) 0.115(9) -0.007(6) -0.077(8) -0.008(7)
C81 0.083(6) 0.054(6) 0.087(7) -0.012(5) -0.031(5) 0.005(5)
C1C 0.126(12) 0.070(9) 0.089(8) -0.026(6) 0.004(8) -0.022(8)
N13 0.082(7) 0.106(9) 0.107(9) -0.029(7) -0.015(7) -0.015(6)
C1D 0.064(11) 0.122(14) 0.20(2) -0.083(14) -0.029(12) 0.006(9)
C1E 0.038(6) 0.080(8) 0.019(4) -0.009(5) 0.001(4) 0.015(5)

loop_
_atom_type_symbol
_atom_type_description
_atom_type_scat_dispersion_real
_atom_type_scat_dispersion_imag
_atom_type_scat_source
C C 0.0033 0.0016 'International Tables Vol C Tables 4.2.6.8 and 6.1.1.4'
H H 0.0000 0.0000 'International Tables Vol C Tables 4.2.6.8 and 6.1.1.4'
Cl Cl 0.1484 0.1585 'International Tables Vol C Tables 4.2.6.8 and 6.1.1.4'
Cu Cu 0.3201 1.2651 'International Tables Vol C Tables 4.2.6.8 and 6.1.1.4'
N N 0.0061 0.0033 'International Tables Vol C Tables 4.2.6.8 and 6.1.1.4'
O O 0.0106 0.0060 'International Tables Vol C Tables 4.2.6.8 and 6.1.1.4'

loop_
_geom_angle_atom_site_label_1
_geom_angle_atom_site_label_2
_geom_angle_atom_site_label_3
_geom_angle
_geom_angle_site_symmetry_1
_geom_angle_site_symmetry_3
_geom_angle_publ_flag
N1 Cu1 N2 86.19(12) . . ?
N1 Cu1 N3 83.65(12) . . ?
N1 Cu1 N4 82.75(12) . . ?
N2 Cu1 N3 105.00(12) . . ?
N4 Cu1 N2 141.73(12) . . ?
N4 Cu1 N3 109.98(12) . . ?
N5 Cu1 N1 168.03(12) . . ?
N5 Cu1 N2 82.71(12) . . ?
N5 Cu1 N3 103.50(12) . . ?
N5 Cu1 N4 103.34(13) . . ?
N6 Cu2 N7 86.05(12) . . ?
N6 Cu2 N8 82.22(13) . . ?
N6 Cu2 N9 83.45(12) . . ?
N7 Cu2 N9 101.74(11) . . ?
N8 Cu2 N7 144.93(12) . . ?
N8 Cu2 N9 109.53(12) . . ?
N10 Cu2 N6 168.06(12) . . ?
N10 Cu2 N7 82.92(12) . . ?
N10 Cu2 N8 104.36(12) . . ?
N10 Cu2 N9 103.25(12) . . ?
O1 Cl1 O2 108.80(19) . . ?
O1 Cl1 O3 109.54(19) . . ?
O1 Cl1 O4 109.6(2) . . ?
O3 Cl1 O2 110.2(2) . . ?
O4 Cl1 O2 110.0(2) . . ?
O4 Cl1 O3 108.7(2) . . ?
O6 Cl2 O5 109.8(2) . . ?
O7 Cl2 O5 109.4(2) . . ?
O7 Cl2 O6 109.1(3) . . ?
O7 Cl2 O8 112.0(3) . . ?
O8 Cl2 O5 108.2(2) . . ?
O8 Cl2 O6 108.4(3) . . ?
C1 N1 Cu1 108.2(2) . . ?
C3 N1 Cu1 107.4(2) . . ?
C3 N1 C1 112.0(3) . . ?
C13 N1 Cu1 106.9(2) . . ?
C13 N1 C1 111.6(3) . . ?
C13 N1 C3 110.5(3) . . ?
C2 N2 Cu1 105.2(2) . . ?
C2 N2 C23 113.8(3) . . ?
C2 N2 C33 113.4(3) . . ?
C23 N2 Cu1 102.5(2) . . ?
C23 N2 C33 111.1(3) . . ?
C33 N2 Cu1 109.9(2) . . ?
C4 N3 Cu1 130.8(3) . . ?
C4 N3 C5 118.4(3) . . ?
C5 N3 Cu1 110.0(2) . . ?
C14 N4 Cu1 129.0(2) . . ?
C14 N4 C15 118.7(3) . . ?
C15 N4 Cu1 112.3(2) . . ?
C24 N5 Cu1 128.1(3) . . ?
C24 N5 C25 119.0(3) . . ?
C25 N5 Cu1 112.3(2) . . ?
C40 N6 Cu2 108.2(2) . . ?
C42 N6 Cu2 106.4(2) . . ?
C42 N6 C40 111.9(3) . . ?
C42 N6 C52 111.1(3) . . ?
C52 N6 Cu2 107.0(2) . . ?
C52 N6 C40 111.9(3) . . ?
C41 N7 Cu2 103.2(2) . . ?
C41 N7 C72 113.3(3) . . ?
C62 N7 Cu2 103.1(2) . . ?
C62 N7 C41 113.4(3) . . ?
C62 N7 C72 111.6(3) . . ?
C72 N7 Cu2 111.5(2) . . ?
C43 N8 Cu2 129.1(3) . . ?
C43 N8 C44 119.0(3) . . ?
C44 N8 Cu2 111.8(2) . . ?
C53 N9 Cu2 128.3(2) . . ?
C53 N9 C54 119.0(3) . . ?
C54 N9 Cu2 107.6(2) . . ?
C63 N10 Cu2 127.9(2) . . ?
C63 N10 C64 119.1(3) . . ?
C64 N10 Cu2 112.9(2) . . ?
N1 C1 H1A 109.9 . . ?
N1 C1 H1B 109.9 . . ?
N1 C1 C2 108.9(3) . . ?
H1A C1 H1B 108.3 . . ?
C2 C1 H1A 109.9 . . ?
C2 C1 H1B 109.9 . . ?
N2 C2 C1 108.4(3) . . ?
N2 C2 H2A 110.0 . . ?
N2 C2 H2B 110.0 . . ?
C1 C2 H2A 110.0 . . ?
C1 C2 H2B 110.0 . . ?
H2A C2 H2B 108.4 . . ?
N1 C3 H3A 109.2 . . ?
N1 C3 H3B 109.2 . . ?
N1 C3 C5 112.1(3) . . ?
H3A C3 H3B 107.9 . . ?
C5 C3 H3A 109.2 . . ?
C5 C3 H3B 109.2 . . ?
N3 C4 H4 118.1 . . ?
N3 C4 C11 123.8(3) . . ?
C11 C4 H4 118.1 . . ?
N3 C5 C3 114.6(3) . . ?
C6 C5 N3 122.5(3) . . ?
C6 C5 C3 122.8(3) . . ?
C5 C6 H6 120.3 . . ?
C5 C6 C12 119.5(3) . . ?
C12 C6 H6 120.3 . . ?
C8 C7 H7 119.7 . . ?
C8 C7 C12 120.6(4) . . ?
C12 C7 H7 119.7 . . ?
C7 C8 H8 119.7 . . ?
C7 C8 C9 120.5(4) . . ?
C9 C8 H8 119.7 . . ?
C8 C9 H9 119.7 . . ?
C10 C9 C8 120.7(4) . . ?
C10 C9 H9 119.7 . . ?
C9 C10 H10 120.1 . . ?
C9 C10 C11 119.8(4) . . ?
C11 C10 H10 120.1 . . ?
C4 C11 C10 122.5(4) . . ?
C4 C11 C12 117.3(3) . . ?
C10 C11 C12 120.2(4) . . ?
C6 C12 C7 123.4(4) . . ?
C6 C12 C11 118.4(3) . . ?
C11 C12 C7 118.1(3) . . ?
N1 C13 H13A 109.8 . . ?
N1 C13 H13B 109.8 . . ?
N1 C13 C15 109.3(3) . . ?
H13A C13 H13B 108.3 . . ?
C15 C13 H13A 109.8 . . ?
C15 C13 H13B 109.8 . . ?
N4 C14 H14 118.2 . . ?
N4 C14 C21 123.7(3) . . ?
C21 C14 H14 118.2 . . ?
N4 C15 C13 114.8(3) . . ?
C16 C15 N4 121.6(4) . . ?
C16 C15 C13 123.6(3) . . ?
C15 C16 H16 119.7 . . ?
C15 C16 C22 120.5(3) . . ?
C22 C16 H16 119.7 . . ?
C18 C17 H17 120.1 . . ?
C18 C17 C22 119.9(4) . . ?
C22 C17 H17 120.1 . . ?
C17 C18 H18 119.3 . . ?
C17 C18 C19 121.3(4) . . ?
C19 C18 H18 119.3 . . ?
C18 C19 H19 119.6 . . ?
C20 C19 C18 120.8(4) . . ?
C20 C19 H19 119.6 . . ?
C19 C20 H20 120.4 . . ?
C19 C20 C21 119.1(4) . . ?
C21 C20 H20 120.4 . . ?
C14 C21 C20 122.3(4) . . ?
C14 C21 C22 118.2(3) . . ?
C22 C21 C20 119.5(3) . . ?
C16 C22 C17 123.3(4) . . ?
C16 C22 C21 117.4(3) . . ?
C21 C22 C17 119.3(4) . . ?
N2 C23 H23A 110.1 . . ?
N2 C23 H23B 110.1 . . ?
N2 C23 C25 107.9(3) . . ?
H23A C23 H23B 108.4 . . ?
C25 C23 H23A 110.1 . . ?
C25 C23 H23B 110.1 . . ?
N5 C24 H24 118.3 . . ?
N5 C24 C31 123.4(4) . . ?
C31 C24 H24 118.3 . . ?
N5 C25 C23 113.9(3) . . ?
C26 C25 N5 121.2(3) . . ?
C26 C25 C23 124.8(3) . . ?
C25 C26 H26 119.4 . . ?
C25 C26 C32 121.1(4) . . ?
C32 C26 H26 119.4 . . ?
C28 C27 H27 119.7 . . ?
C28 C27 C32 120.7(4) . . ?
C32 C27 H27 119.7 . . ?
C27 C28 H28 119.6 . . ?
C27 C28 C29 120.7(4) . . ?
C29 C28 H28 119.6 . . ?
C28 C29 H29 119.4 . . ?
C30 C29 C28 121.2(4) . . ?
C30 C29 H29 119.4 . . ?
C29 C30 H30 120.6 . . ?
C29 C30 C31 118.9(4) . . ?
C31 C30 H30 120.6 . . ?
C24 C31 C30 121.7(4) . . ?
C24 C31 C32 118.2(3) . . ?
C32 C31 C30 120.1(4) . . ?
C27 C32 C26 124.4(4) . . ?
C27 C32 C31 118.4(4) . . ?
C31 C32 C26 117.1(3) . . ?
N2 C33 H33A 108.3 . . ?
N2 C33 H33B 108.3 . . ?
N2 C33 C34 116.0(3) . . ?
H33A C33 H33B 107.4 . . ?
C34 C33 H33A 108.3 . . ?
C34 C33 H33B 108.3 . . ?
C35 C34 C33 121.0(4) . . ?
C39 C34 C33 119.8(3) . . ?
C39 C34 C35 119.1(4) . . ?
C34 C35 H35 120.0 . . ?
C34 C35 C36 120.0(4) . . ?
C36 C35 H35 120.0 . . ?
C35 C36 H36 119.9 . . ?
C37 C36 C35 120.2(4) . . ?
C37 C36 H36 119.9 . . ?
C36 C37 H37 119.8 . . ?
C38 C37 C36 120.4(4) . . ?
C38 C37 H37 119.8 . . ?
C37 C38 H38 119.6 . . ?
C37 C38 C39 120.7(4) . . ?
C39 C38 H38 119.6 . . ?
C34 C39 C38 119.6(4) . . ?
C34 C39 H39 120.2 . . ?
C38 C39 H39 120.2 . . ?
N6 C40 H40A 109.9 . . ?
N6 C40 H40B 109.9 . . ?
N6 C40 C41 109.0(3) . . ?
H40A C40 H40B 108.3 . . ?
C41 C40 H40A 109.9 . . ?
C41 C40 H40B 109.9 . . ?
N7 C41 C40 108.0(3) . . ?
N7 C41 H41A 110.1 . . ?
N7 C41 H41B 110.1 . . ?
C40 C41 H41A 110.1 . . ?
C40 C41 H41B 110.1 . . ?
H41A C41 H41B 108.4 . . ?
N6 C42 H42A 109.8 . . ?
N6 C42 H42B 109.8 . . ?
H42A C42 H42B 108.2 . . ?
C44 C42 N6 109.6(3) . . ?
C44 C42 H42A 109.8 . . ?
C44 C42 H42B 109.8 . . ?
N8 C43 H43 118.3 . . ?
N8 C43 C50 123.5(4) . . ?
C50 C43 H43 118.3 . . ?
N8 C44 C42 115.0(3) . . ?
C45 C44 N8 121.2(4) . . ?
C45 C44 C42 123.7(3) . . ?
C44 C45 H45 119.7 . . ?
C44 C45 C51 120.6(4) . . ?
C51 C45 H45 119.7 . . ?
C47 C46 H46 120.0 . . ?
C47 C46 C51 119.9(4) . . ?
C51 C46 H46 120.0 . . ?
C46 C47 H47 119.4 . . ?
C46 C47 C48 121.3(4) . . ?
C48 C47 H47 119.4 . . ?
C47 C48 H48 119.6 . . ?
C49 C48 C47 120.8(4) . . ?
C49 C48 H48 119.6 . . ?
C48 C49 H49 120.3 . . ?
C48 C49 C50 119.4(4) . . ?
C50 C49 H49 120.3 . . ?
C43 C50 C49 122.1(4) . . ?
C51 C50 C43 117.8(4) . . ?
C51 C50 C49 120.1(3) . . ?
C45 C51 C46 123.6(4) . . ?
C45 C51 C50 117.9(4) . . ?
C50 C51 C46 118.4(4) . . ?
N6 C52 H52A 109.7 . . ?
N6 C52 H52B 109.7 . . ?
N6 C52 C54 109.9(3) . . ?
H52A C52 H52B 108.2 . . ?
C54 C52 H52A 109.7 . . ?
C54 C52 H52B 109.7 . . ?
N9 C53 H53 118.3 . . ?
N9 C53 C60 123.3(4) . . ?
C60 C53 H53 118.3 . . ?
N9 C54 C52 114.4(3) . . ?
C55 C54 N9 121.8(4) . . ?
C55 C54 C52 123.8(4) . . ?
C54 C55 H55 119.9 . . ?
C54 C55 C61 120.2(4) . . ?
C61 C55 H55 119.9 . . ?
C57 C56 H56 120.1 . . ?
C57 C56 C61 119.7(4) . . ?
C61 C56 H56 120.1 . . ?
C56 C57 H57 119.2 . . ?
C56 C57 C58 121.7(4) . . ?
C58 C57 H57 119.2 . . ?
C57 C58 H58 120.1 . . ?
C59 C58 C57 119.7(4) . . ?
C59 C58 H58 120.1 . . ?
C58 C59 H59 120.3 . . ?
C58 C59 C60 119.4(4) . . ?
C60 C59 H59 120.3 . . ?
C59 C60 C53 121.5(4) . . ?
C61 C60 C53 117.5(4) . . ?
C61 C60 C59 121.1(4) . . ?
C55 C61 C56 123.5(4) . . ?
C55 C61 C60 118.2(4) . . ?
C60 C61 C56 118.4(4) . . ?
N7 C62 H62A 109.8 . . ?
N7 C62 H62B 109.8 . . ?
N7 C62 C64 109.5(3) . . ?
H62A C62 H62B 108.2 . . ?
C64 C62 H62A 109.8 . . ?
C64 C62 H62B 109.8 . . ?
N10 C63 H63 118.3 . . ?
N10 C63 C70 123.4(3) . . ?
C70 C63 H63 118.3 . . ?
N10 C64 C62 114.2(3) . . ?
C65 C64 N10 121.8(3) . . ?
C65 C64 C62 123.9(3) . . ?
C64 C65 H65 119.9 . . ?
C64 C65 C71 120.1(3) . . ?
C71 C65 H65 119.9 . . ?
C67 C66 H66 119.9 . . ?
C67 C66 C71 120.1(4) . . ?
C71 C66 H66 119.9 . . ?
C66 C67 H67 118.9 . . ?
C66 C67 C68 122.1(4) . . ?
C68 C67 H67 118.9 . . ?
C67 C68 H68 120.3 . . ?
C69 C68 C67 119.3(4) . . ?
C69 C68 H68 120.3 . . ?
C68 C69 H69 120.3 . . ?
C68 C69 C70 119.4(4) . . ?
C70 C69 H69 120.3 . . ?
C63 C70 C69 121.3(3) . . ?
C63 C70 C71 118.3(3) . . ?
C71 C70 C69 120.5(3) . . ?
C66 C71 C65 124.2(4) . . ?
C66 C71 C70 118.5(4) . . ?
C70 C71 C65 117.3(3) . . ?
N7 C72 H72A 108.4 . . ?
N7 C72 H72B 108.4 . . ?
H72A C72 H72B 107.5 . . ?
C73 C72 N7 115.5(3) . . ?
C73 C72 H72A 108.4 . . ?
C73 C72 H72B 108.4 . . ?
C74 C73 C72 120.2(3) . . ?
C78 C73 C72 122.1(4) . . ?
C78 C73 C74 117.7(4) . . ?
C73 C74 H74 119.1 . . ?
C75 C74 C73 121.8(4) . . ?
C75 C74 H74 119.1 . . ?
C74 C75 H75 120.5 . . ?
C76 C75 C74 119.1(4) . . ?
C76 C75 H75 120.5 . . ?
C75 C76 H76 119.4 . . ?
C77 C76 C75 121.2(4) . . ?
C77 C76 H76 119.4 . . ?
C76 C77 H77 120.3 . . ?
C76 C77 C78 119.4(4) . . ?
C78 C77 H77 120.3 . . ?
C73 C78 C77 120.7(4) . . ?
C73 C78 H78 119.7 . . ?
C77 C78 H78 119.7 . . ?
N11 C79 C80 179.0(7) . . ?
C79 C80 H80A 109.5 . . ?
C79 C80 H80B 109.5 . . ?
C79 C80 H80C 109.5 . . ?
H80A C80 H80B 109.5 . . ?
H80A C80 H80C 109.5 . . ?
H80B C80 H80C 109.5 . . ?
O13 Cl4 O14 109.7(9) . . ?
O13 Cl4 O15 105.0(8) . . ?
O14 Cl4 O15 99.5(10) . . ?
O16 Cl4 O13 120.1(9) . . ?
O16 Cl4 O14 110.4(8) . . ?
O16 Cl4 O15 110.2(7) . . ?
O15A Cl4 O16A 94.7(8) . . ?
O14A Cl4 O15A 122.7(13) . . ?
O14A Cl4 O16A 105.1(13) . . ?
O13A Cl4 O15A 115.8(8) . . ?
O13A Cl4 O16A 98.9(8) . . ?
O13A Cl4 O14A 113.3(11) . . ?
O9 Cl3 O10 110.2(5) . . ?
O9 Cl3 O11 113.0(5) . . ?
O9 Cl3 O12 109.7(5) . . ?
O10 Cl3 O12 106.0(5) . . ?
O11 Cl3 O10 111.9(5) . . ?
O11 Cl3 O12 105.7(5) . . ?
O9A Cl3A O11A 109.9(13) . . ?
O9A Cl3A O10A 110.8(13) . . ?
O9A Cl3A O12A 108.9(13) . . ?
O11A Cl3A O12A 111.3(14) . . ?
O10A Cl3A O11A 109.6(14) . . ?
O10A Cl3A O12A 106.3(13) . . ?
N12 C1A C1B 174.8(17) . . ?
C1A C1B H1BA 109.5 . . ?
C1A C1B H1BB 109.5 . . ?
C1A C1B H1BC 109.5 . . ?
H1BA C1B H1BB 109.5 . . ?
H1BA C1B H1BC 109.5 . . ?
H1BB C1B H1BC 109.5 . . ?
N12A C81 C1C 171.5(17) . . ?
C81 C1C H1CA 109.5 . . ?
C81 C1C H1CB 109.5 . . ?
C81 C1C H1CC 109.5 . . ?
H1CA C1C H1CB 109.5 . . ?
H1CA C1C H1CC 109.5 . . ?
H1CB C1C H1CC 109.5 . . ?
N13 C1D C1E 177(2) . . ?
C1D C1E H1EA 109.5 . . ?
C1D C1E H1EB 109.5 . . ?
C1D C1E H1EC 109.5 . . ?
H1EA C1E H1EB 109.5 . . ?
H1EA C1E H1EC 109.5 . . ?
H1EB C1E H1EC 109.5 . . ?

loop_
_geom_bond_atom_site_label_1
_geom_bond_atom_site_label_2
_geom_bond_distance
_geom_bond_site_symmetry_2
_geom_bond_publ_flag
Cu1 N1 2.025(3) . ?
Cu1 N2 2.073(3) . ?
Cu1 N3 2.139(3) . ?
Cu1 N4 2.032(3) . ?
Cu1 N5 1.992(3) . ?
Cu2 N6 2.031(3) . ?
Cu2 N7 2.083(3) . ?
Cu2 N8 2.052(3) . ?
Cu2 N9 2.174(3) . ?
Cu2 N10 1.991(3) . ?
Cl1 O1 1.432(3) . ?
Cl1 O2 1.442(3) . ?
Cl1 O3 1.440(3) . ?
Cl1 O4 1.435(3) . ?
Cl2 O5 1.436(3) . ?
Cl2 O6 1.430(4) . ?
Cl2 O7 1.414(4) . ?
Cl2 O8 1.429(4) . ?
N1 C1 1.508(5) . ?
N1 C3 1.495(5) . ?
N1 C13 1.494(5) . ?
N2 C2 1.485(4) . ?
N2 C23 1.491(5) . ?
N2 C33 1.519(5) . ?
N3 C4 1.321(4) . ?
N3 C5 1.386(5) . ?
N4 C14 1.331(5) . ?
N4 C15 1.390(5) . ?
N5 C24 1.330(5) . ?
N5 C25 1.391(5) . ?
N6 C40 1.500(5) . ?
N6 C42 1.498(5) . ?
N6 C52 1.499(5) . ?
N7 C41 1.502(5) . ?
N7 C62 1.486(5) . ?
N7 C72 1.519(5) . ?
N8 C43 1.318(5) . ?
N8 C44 1.393(5) . ?
N9 C53 1.317(5) . ?
N9 C54 1.390(5) . ?
N10 C63 1.317(5) . ?
N10 C64 1.383(5) . ?
N11 C79 1.160(7) . ?
C1 H1A 0.9900 . ?
C1 H1B 0.9900 . ?
C1 C2 1.538(5) . ?
C2 H2A 0.9900 . ?
C2 H2B 0.9900 . ?
C3 H3A 0.9900 . ?
C3 H3B 0.9900 . ?
C3 C5 1.515(5) . ?
C4 H4 0.9500 . ?
C4 C11 1.420(5) . ?
C5 C6 1.368(5) . ?
C6 H6 0.9500 . ?
C6 C12 1.420(5) . ?
C7 H7 0.9500 . ?
C7 C8 1.367(6) . ?
C7 C12 1.440(5) . ?
C8 H8 0.9500 . ?
C8 C9 1.422(6) . ?
C9 H9 0.9500 . ?
C9 C10 1.377(6) . ?
C10 H10 0.9500 . ?
C10 C11 1.422(5) . ?
C11 C12 1.424(5) . ?
C13 H13A 0.9900 . ?
C13 H13B 0.9900 . ?
C13 C15 1.513(5) . ?
C14 H14 0.9500 . ?
C14 C21 1.408(5) . ?
C15 C16 1.372(5) . ?
C16 H16 0.9500 . ?
C16 C22 1.424(6) . ?
C17 H17 0.9500 . ?
C17 C18 1.353(6) . ?
C17 C22 1.428(6) . ?
C18 H18 0.9500 . ?
C18 C19 1.423(6) . ?
C19 H19 0.9500 . ?
C19 C20 1.373(6) . ?
C20 H20 0.9500 . ?
C20 C21 1.434(5) . ?
C21 C22 1.426(6) . ?
C23 H23A 0.9900 . ?
C23 H23B 0.9900 . ?
C23 C25 1.516(5) . ?
C24 H24 0.9500 . ?
C24 C31 1.406(5) . ?
C25 C26 1.350(5) . ?
C26 H26 0.9500 . ?
C26 C32 1.432(6) . ?
C27 H27 0.9500 . ?
C27 C28 1.373(7) . ?
C27 C32 1.411(6) . ?
C28 H28 0.9500 . ?
C28 C29 1.404(7) . ?
C29 H29 0.9500 . ?
C29 C30 1.366(6) . ?
C30 H30 0.9500 . ?
C30 C31 1.438(5) . ?
C31 C32 1.419(6) . ?
C33 H33A 0.9900 . ?
C33 H33B 0.9900 . ?
C33 C34 1.527(5) . ?
C34 C35 1.399(6) . ?
C34 C39 1.394(6) . ?
C35 H35 0.9500 . ?
C35 C36 1.401(6) . ?
C36 H36 0.9500 . ?
C36 C37 1.370(7) . ?
C37 H37 0.9500 . ?
C37 C38 1.367(7) . ?
C38 H38 0.9500 . ?
C38 C39 1.400(6) . ?
C39 H39 0.9500 . ?
C40 H40A 0.9900 . ?
C40 H40B 0.9900 . ?
C40 C41 1.525(5) . ?
C41 H41A 0.9900 . ?
C41 H41B 0.9900 . ?
C42 H42A 0.9900 . ?
C42 H42B 0.9900 . ?
C42 C44 1.489(5) . ?
C43 H43 0.9500 . ?
C43 C50 1.423(5) . ?
C44 C45 1.375(5) . ?
C45 H45 0.9500 . ?
C45 C51 1.413(6) . ?
C46 H46 0.9500 . ?
C46 C47 1.366(7) . ?
C46 C51 1.431(6) . ?
C47 H47 0.9500 . ?
C47 C48 1.407(7) . ?
C48 H48 0.9500 . ?
C48 C49 1.368(6) . ?
C49 H49 0.9500 . ?
C49 C50 1.424(6) . ?
C50 C51 1.421(6) . ?
C52 H52A 0.9900 . ?
C52 H52B 0.9900 . ?
C52 C54 1.509(6) . ?
C53 H53 0.9500 . ?
C53 C60 1.430(5) . ?
C54 C55 1.367(5) . ?
C55 H55 0.9500 . ?
C55 C61 1.417(6) . ?
C56 H56 0.9500 . ?
C56 C57 1.375(7) . ?
C56 C61 1.425(6) . ?
C57 H57 0.9500 . ?
C57 C58 1.427(7) . ?
C58 H58 0.9500 . ?
C58 C59 1.374(6) . ?
C59 H59 0.9500 . ?
C59 C60 1.423(6) . ?
C60 C61 1.419(6) . ?
C62 H62A 0.9900 . ?
C62 H62B 0.9900 . ?
C62 C64 1.515(5) . ?
C63 H63 0.9500 . ?
C63 C70 1.415(5) . ?
C64 C65 1.368(5) . ?
C65 H65 0.9500 . ?
C65 C71 1.429(6) . ?
C66 H66 0.9500 . ?
C66 C67 1.369(6) . ?
C66 C71 1.413(5) . ?
C67 H67 0.9500 . ?
C67 C68 1.413(6) . ?
C68 H68 0.9500 . ?
C68 C69 1.382(5) . ?
C69 H69 0.9500 . ?
C69 C70 1.432(5) . ?
C70 C71 1.419(5) . ?
C72 H72A 0.9900 . ?
C72 H72B 0.9900 . ?
C72 C73 1.508(5) . ?
C73 C74 1.402(6) . ?
C73 C78 1.395(6) . ?
C74 H74 0.9500 . ?
C74 C75 1.399(6) . ?
C75 H75 0.9500 . ?
C75 C76 1.379(7) . ?
C76 H76 0.9500 . ?
C76 C77 1.376(7) . ?
C77 H77 0.9500 . ?
C77 C78 1.419(6) . ?
C78 H78 0.9500 . ?
C79 C80 1.449(8) . ?
C80 H80A 0.9800 . ?
C80 H80B 0.9800 . ?
C80 H80C 0.9800 . ?
Cl4 O13 1.425(9) . ?
Cl4 O14 1.456(8) . ?
Cl4 O15 1.528(7) . ?
Cl4 O16 1.351(8) . ?
Cl4 O15A 1.429(9) . ?
Cl4 O16A 1.601(9) . ?
Cl4 O14A 1.421(11) . ?
Cl4 O13A 1.407(9) . ?
Cl3 O9 1.401(6) . ?
Cl3 O10 1.451(6) . ?
Cl3 O11 1.427(6) . ?
Cl3 O12 1.461(6) . ?
O9A Cl3A 1.412(12) . ?
O11A Cl3A 1.425(13) . ?
Cl3A O10A 1.416(12) . ?
Cl3A O12A 1.429(13) . ?
N12 C1A 1.170(8) . ?
C1A C1B 1.399(8) . ?
C1B H1BA 0.9800 . ?
C1B H1BB 0.9800 . ?
C1B H1BC 0.9800 . ?
N12A C81 1.149(13) . ?
C81 C1C 1.412(17) . ?
C1C H1CA 0.9800 . ?
C1C H1CB 0.9800 . ?
C1C H1CC 0.9800 . ?
N13 C1D 1.125(8) . ?
C1D C1E 1.452(8) . ?
C1E H1EA 0.9800 . ?
C1E H1EB 0.9800 . ?
C1E H1EC 0.9800 . ?

loop_
_geom_torsion_atom_site_label_1
_geom_torsion_atom_site_label_2
_geom_torsion_atom_site_label_3
_geom_torsion_atom_site_label_4
_geom_torsion
_geom_torsion_site_symmetry_1
_geom_torsion_site_symmetry_2
_geom_torsion_site_symmetry_3
_geom_torsion_site_symmetry_4
_geom_torsion_publ_flag
Cu1 N1 C1 C2 33.8(3) . . . . ?
Cu1 N1 C3 C5 37.6(3) . . . . ?
Cu1 N1 C13 C15 39.8(3) . . . . ?
Cu1 N2 C2 C1 44.3(3) . . . . ?
Cu1 N2 C23 C25 -47.3(3) . . . . ?
Cu1 N2 C33 C34 176.2(3) . . . . ?
Cu1 N3 C4 C11 168.9(3) . . . . ?
Cu1 N3 C5 C3 15.0(3) . . . . ?
Cu1 N3 C5 C6 -168.5(3) . . . . ?
Cu1 N4 C14 C21 -179.6(3) . . . . ?
Cu1 N4 C15 C13 3.9(4) . . . . ?
Cu1 N4 C15 C16 -179.0(3) . . . . ?
Cu1 N5 C24 C31 -169.9(3) . . . . ?
Cu1 N5 C25 C23 -6.8(4) . . . . ?
Cu1 N5 C25 C26 170.3(3) . . . . ?
Cu2 N6 C40 C41 32.4(3) . . . . ?
Cu2 N6 C42 C44 41.5(3) . . . . ?
Cu2 N6 C52 C54 42.1(3) . . . . ?
Cu2 N7 C41 C40 48.0(3) . . . . ?
Cu2 N7 C62 C64 -43.6(3) . . . . ?
Cu2 N7 C72 C73 -165.5(3) . . . . ?
Cu2 N8 C43 C50 177.4(3) . . . . ?
Cu2 N8 C44 C42 5.5(4) . . . . ?
Cu2 N8 C44 C45 -177.7(3) . . . . ?
Cu2 N9 C53 C60 151.0(3) . . . . ?
Cu2 N9 C54 C52 24.8(3) . . . . ?
Cu2 N9 C54 C55 -154.4(3) . . . . ?
Cu2 N10 C63 C70 -177.1(3) . . . . ?
Cu2 N10 C64 C62 -5.2(4) . . . . ?
Cu2 N10 C64 C65 176.7(3) . . . . ?
N1 C1 C2 N2 -53.2(4) . . . . ?
N1 C3 C5 N3 -35.8(4) . . . . ?
N1 C3 C5 C6 147.7(3) . . . . ?
N1 C13 C15 N4 -29.5(4) . . . . ?
N1 C13 C15 C16 153.4(4) . . . . ?
N2 C23 C25 N5 37.9(4) . . . . ?
N2 C23 C25 C26 -139.1(4) . . . . ?
N2 C33 C34 C35 89.8(4) . . . . ?
N2 C33 C34 C39 -92.8(4) . . . . ?
N3 C4 C11 C10 179.3(3) . . . . ?
N3 C4 C11 C12 -1.9(5) . . . . ?
N3 C5 C6 C12 -3.2(5) . . . . ?
N4 C14 C21 C20 176.4(3) . . . . ?
N4 C14 C21 C22 -2.1(6) . . . . ?
N4 C15 C16 C22 -1.2(6) . . . . ?
N5 C24 C31 C30 179.0(4) . . . . ?
N5 C24 C31 C32 0.5(6) . . . . ?
N5 C25 C26 C32 1.6(6) . . . . ?
N6 C40 C41 N7 -55.3(4) . . . . ?
N6 C42 C44 N8 -31.7(4) . . . . ?
N6 C42 C44 C45 151.6(4) . . . . ?
N6 C52 C54 N9 -46.1(4) . . . . ?
N6 C52 C54 C55 133.1(4) . . . . ?
N7 C62 C64 N10 34.4(4) . . . . ?
N7 C62 C64 C65 -147.5(4) . . . . ?
N7 C72 C73 C74 94.1(4) . . . . ?
N7 C72 C73 C78 -87.0(5) . . . . ?
N8 C43 C50 C49 179.4(4) . . . . ?
N8 C43 C50 C51 -0.9(6) . . . . ?
N8 C44 C45 C51 0.2(6) . . . . ?
N9 C53 C60 C59 179.9(3) . . . . ?
N9 C53 C60 C61 -1.6(5) . . . . ?
N9 C54 C55 C61 -2.3(5) . . . . ?
N10 C63 C70 C69 -177.9(3) . . . . ?
N10 C63 C70 C71 1.5(5) . . . . ?
N10 C64 C65 C71 0.6(6) . . . . ?
C1 N1 C3 C5 -81.1(4) . . . . ?
C1 N1 C13 C15 157.9(3) . . . . ?
C2 N2 C23 C25 -160.4(3) . . . . ?
C2 N2 C33 C34 -66.4(4) . . . . ?
C3 N1 C1 C2 151.9(3) . . . . ?
C3 N1 C13 C15 -76.7(4) . . . . ?
C3 C5 C6 C12 173.0(3) . . . . ?
C4 N3 C5 C3 -174.2(3) . . . . ?
C4 N3 C5 C6 2.4(5) . . . . ?
C4 C11 C12 C6 1.0(5) . . . . ?
C4 C11 C12 C7 -178.3(3) . . . . ?
C5 N3 C4 C11 0.3(5) . . . . ?
C5 C6 C12 C7 -179.3(3) . . . . ?
C5 C6 C12 C11 1.5(5) . . . . ?
C7 C8 C9 C10 1.9(6) . . . . ?
C8 C7 C12 C6 -179.6(4) . . . . ?
C8 C7 C12 C11 -0.4(5) . . . . ?
C8 C9 C10 C11 -1.7(6) . . . . ?
C9 C10 C11 C4 179.3(3) . . . . ?
C9 C10 C11 C12 0.5(5) . . . . ?
C10 C11 C12 C6 179.8(3) . . . . ?
C10 C11 C12 C7 0.5(5) . . . . ?
C12 C7 C8 C9 -0.8(6) . . . . ?
C13 N1 C1 C2 -83.5(3) . . . . ?
C13 N1 C3 C5 153.8(3) . . . . ?
C13 C15 C16 C22 175.7(4) . . . . ?
C14 N4 C15 C13 -177.2(3) . . . . ?
C14 N4 C15 C16 0.0(5) . . . . ?
C14 C21 C22 C16 0.9(5) . . . . ?
C14 C21 C22 C17 178.6(4) . . . . ?
C15 N4 C14 C21 1.7(5) . . . . ?
C15 C16 C22 C17 -177.0(4) . . . . ?
C15 C16 C22 C21 0.7(6) . . . . ?
C17 C18 C19 C20 0.2(6) . . . . ?
C18 C17 C22 C16 175.4(4) . . . . ?
C18 C17 C22 C21 -2.1(6) . . . . ?
C18 C19 C20 C21 -2.3(6) . . . . ?
C19 C20 C21 C14 -176.3(4) . . . . ?
C19 C20 C21 C22 2.2(6) . . . . ?
C20 C21 C22 C16 -177.7(3) . . . . ?
C20 C21 C22 C17 0.0(6) . . . . ?
C22 C17 C18 C19 2.1(7) . . . . ?
C23 N2 C2 C1 155.7(3) . . . . ?
C23 N2 C33 C34 63.4(4) . . . . ?
C23 C25 C26 C32 178.4(3) . . . . ?
C24 N5 C25 C23 -178.5(3) . . . . ?
C24 N5 C25 C26 -1.4(5) . . . . ?
C24 C31 C32 C26 -0.3(5) . . . . ?
C24 C31 C32 C27 175.9(4) . . . . ?
C25 N5 C24 C31 0.4(5) . . . . ?
C25 C26 C32 C27 -176.7(4) . . . . ?
C25 C26 C32 C31 -0.7(6) . . . . ?
C27 C28 C29 C30 0.8(7) . . . . ?
C28 C27 C32 C26 178.3(4) . . . . ?
C28 C27 C32 C31 2.4(6) . . . . ?
C28 C29 C30 C31 -1.0(6) . . . . ?
C29 C30 C31 C24 -176.5(4) . . . . ?
C29 C30 C31 C32 2.0(6) . . . . ?
C30 C31 C32 C26 -178.8(3) . . . . ?
C30 C31 C32 C27 -2.7(6) . . . . ?
C32 C27 C28 C29 -1.5(7) . . . . ?
C33 N2 C2 C1 -75.9(4) . . . . ?
C33 N2 C23 C25 70.1(3) . . . . ?
C33 C34 C35 C36 178.7(4) . . . . ?
C33 C34 C39 C38 -178.4(4) . . . . ?
C34 C35 C36 C37 -0.3(6) . . . . ?
C35 C34 C39 C38 -0.9(6) . . . . ?
C35 C36 C37 C38 -1.2(7) . . . . ?
C36 C37 C38 C39 1.6(7) . . . . ?
C37 C38 C39 C34 -0.5(6) . . . . ?
C39 C34 C35 C36 1.3(6) . . . . ?
C40 N6 C42 C44 159.5(3) . . . . ?
C40 N6 C52 C54 -76.3(4) . . . . ?
C41 N7 C62 C64 -154.4(3) . . . . ?
C41 N7 C72 C73 -49.6(4) . . . . ?
C42 N6 C40 C41 -84.5(4) . . . . ?
C42 N6 C52 C54 157.8(3) . . . . ?
C42 C44 C45 C51 176.8(4) . . . . ?
C43 N8 C44 C42 -177.6(3) . . . . ?
C43 N8 C44 C45 -0.8(5) . . . . ?
C43 C50 C51 C45 0.3(6) . . . . ?
C43 C50 C51 C46 179.7(4) . . . . ?
C44 N8 C43 C50 1.1(5) . . . . ?
C44 C45 C51 C46 -179.3(4) . . . . ?
C44 C45 C51 C50 0.0(6) . . . . ?
C46 C47 C48 C49 1.3(8) . . . . ?
C47 C46 C51 C45 179.2(4) . . . . ?
C47 C46 C51 C50 -0.1(7) . . . . ?
C47 C48 C49 C50 -2.1(7) . . . . ?
C48 C49 C50 C43 -178.6(4) . . . . ?
C48 C49 C50 C51 1.7(6) . . . . ?
C49 C50 C51 C45 -180.0(4) . . . . ?
C49 C50 C51 C46 -0.6(6) . . . . ?
C51 C46 C47 C48 -0.2(8) . . . . ?
C52 N6 C40 C41 150.0(3) . . . . ?
C52 N6 C42 C44 -74.6(4) . . . . ?
C52 C54 C55 C61 178.5(3) . . . . ?
C53 N9 C54 C52 -178.3(3) . . . . ?
C53 N9 C54 C55 2.4(5) . . . . ?
C53 C60 C61 C55 1.7(5) . . . . ?
C53 C60 C61 C56 -177.3(3) . . . . ?
C54 N9 C53 C60 -0.4(5) . . . . ?
C54 C55 C61 C56 179.1(3) . . . . ?
C54 C55 C61 C60 0.2(5) . . . . ?
C56 C57 C58 C59 1.5(6) . . . . ?
C57 C56 C61 C55 -179.9(4) . . . . ?
C57 C56 C61 C60 -0.9(5) . . . . ?
C57 C58 C59 C60 -1.3(5) . . . . ?
C58 C59 C60 C53 178.4(3) . . . . ?
C58 C59 C60 C61 0.0(5) . . . . ?
C59 C60 C61 C55 -179.9(3) . . . . ?
C59 C60 C61 C56 1.1(5) . . . . ?
C61 C56 C57 C58 -0.4(6) . . . . ?
C62 N7 C41 C40 158.8(3) . . . . ?
C62 N7 C72 C73 79.8(4) . . . . ?
C62 C64 C65 C71 -177.4(3) . . . . ?
C63 N10 C64 C62 178.3(3) . . . . ?
C63 N10 C64 C65 0.2(5) . . . . ?
C63 C70 C71 C65 -0.6(5) . . . . ?
C63 C70 C71 C66 179.3(3) . . . . ?
C64 N10 C63 C70 -1.2(5) . . . . ?
C64 C65 C71 C66 179.7(4) . . . . ?
C64 C65 C71 C70 -0.3(5) . . . . ?
C66 C67 C68 C69 -1.3(6) . . . . ?
C67 C66 C71 C65 179.8(4) . . . . ?
C67 C66 C71 C70 -0.2(6) . . . . ?
C67 C68 C69 C70 -0.3(6) . . . . ?
C68 C69 C70 C63 -179.1(3) . . . . ?
C68 C69 C70 C71 1.6(5) . . . . ?
C69 C70 C71 C65 178.7(3) . . . . ?
C69 C70 C71 C66 -1.3(5) . . . . ?
C71 C66 C67 C68 1.5(6) . . . . ?
C72 N7 C41 C40 -72.7(4) . . . . ?
C72 N7 C62 C64 76.2(4) . . . . ?
C72 C73 C74 C75 -178.5(4) . . . . ?
C72 C73 C78 C77 177.8(4) . . . . ?
C73 C74 C75 C76 0.0(6) . . . . ?
C74 C73 C78 C77 -3.3(6) . . . . ?
C74 C75 C76 C77 -2.0(6) . . . . ?
C75 C76 C77 C78 1.3(6) . . . . ?
C76 C77 C78 C73 1.5(6) . . . . ?
C78 C73 C74 C75 2.6(6) . . . . ?
